data_7218823
loop_
_publ_author_name
'XUE, Jijun'
'Zhang, Jie'
'Shao, Jidong'
'Wang, Yongxiang'
'Li, Ying'

_publ_section_title
;
 One Pot Hydroamination/[4+3] Cycloaddition: Synthesis towards the
 Cyclohepta[b]indole Core of Silicine and Ervatamine
;
_journal_name_full 'RSC Adv.'
_journal_paper_doi 10.1039/C4RA13249A
_journal_year 2014
_chemical_formula_moiety 'C23 H22 F N O3 S'
_chemical_formula_sum 'C23 H22 F N O3 S'
_chemical_formula_weight 411.47
_chemical_name_systematic
;
 ?
;
_space_group_crystal_system orthorhombic
_space_group_IT_number 60
_space_group_name_Hall '-P 2n 2ab'
_space_group_name_H-M_alt 'P b c n'
_symmetry_space_group_name_Hall '-P 2n 2ab'
_symmetry_space_group_name_H-M 'P b c n'
_atom_sites_solution_hydrogens geom
_atom_sites_solution_primary direct
_audit_creation_date 2014-05-07
_audit_creation_method
;
Olex2 1.2
(compiled 2014.03.20 svn.r2914 for OlexSys, GUI svn.r4816)
;
_cell_angle_alpha 90
_cell_angle_beta 90
_cell_angle_gamma 90
_cell_formula_units_Z 8
_cell_length_a 23.1688(16)
_cell_length_b 8.5376(4)
_cell_length_c 20.5949(12)
_cell_measurement_reflns_used 2210
_cell_measurement_temperature 293(2)
_cell_measurement_theta_max 22.7300
_cell_measurement_theta_min 3.6810
_cell_volume 4073.8(4)
_computing_cell_refinement
;
CrysAlisPro, Agilent Technologies,
Version 1.171.36.28 (release 01-02-2013 CrysAlis171 .NET)
(compiled Feb  1 2013,16:14:44)
;
_computing_data_collection
;
CrysAlisPro, Agilent Technologies,
Version 1.171.36.28 (release 01-02-2013 CrysAlis171 .NET)
(compiled Feb  1 2013,16:14:44)
;
_computing_data_reduction
;
CrysAlisPro, Agilent Technologies,
Version 1.171.36.28 (release 01-02-2013 CrysAlis171 .NET)
(compiled Feb  1 2013,16:14:44)
;
_computing_molecular_graphics 'Olex2 (Dolomanov et al., 2009)'
_computing_publication_material 'Olex2 (Dolomanov et al., 2009)'
_computing_structure_refinement 'ShelXL (Sheldrick, 2008)'
_computing_structure_solution 'ShelXS (Sheldrick, 2008)'
_diffrn_ambient_temperature 293(2)
_diffrn_detector_area_resol_mean 16.0733
_diffrn_measured_fraction_theta_full 0.997
_diffrn_measured_fraction_theta_max 0.996
_diffrn_measurement_device_type 'SuperNova, Dual, Cu at zero, Eos'
_diffrn_measurement_method '\w scans'
_diffrn_orient_matrix_UB_11 0.0168361000
_diffrn_orient_matrix_UB_12 0.0575424000
_diffrn_orient_matrix_UB_13 0.0160862000
_diffrn_orient_matrix_UB_21 -0.0200440000
_diffrn_orient_matrix_UB_22 0.0585267000
_diffrn_orient_matrix_UB_23 -0.0094151000
_diffrn_orient_matrix_UB_31 -0.0158624000
_diffrn_orient_matrix_UB_32 -0.0129144000
_diffrn_orient_matrix_UB_33 0.0289671000
_diffrn_radiation_monochromator mirror
_diffrn_radiation_type MoK\a
_diffrn_radiation_wavelength 0.71073
_diffrn_reflns_av_R_equivalents 0.0626
_diffrn_reflns_av_unetI/netI 0.0567
_diffrn_reflns_Laue_measured_fraction_full 0.997
_diffrn_reflns_Laue_measured_fraction_max 0.996
_diffrn_reflns_limit_h_max 22
_diffrn_reflns_limit_h_min -28
_diffrn_reflns_limit_k_max 10
_diffrn_reflns_limit_k_min -10
_diffrn_reflns_limit_l_max 25
_diffrn_reflns_limit_l_min -24
_diffrn_reflns_number 13772
_diffrn_reflns_point_group_measured_fraction_full 0.997
_diffrn_reflns_point_group_measured_fraction_max 0.996
_diffrn_reflns_theta_full 25.500
_diffrn_reflns_theta_max 26.020
_diffrn_reflns_theta_min 3.125
_diffrn_source 'SuperNova (Mo) X-ray Source'
_exptl_absorpt_coefficient_mu 0.192
_exptl_absorpt_correction_T_max 1.00000
_exptl_absorpt_correction_T_min 0.55932
_exptl_absorpt_correction_type multi-scan
_exptl_absorpt_process_details
;
CrysAlisPro, Agilent Technologies,
Version 1.171.36.28 (release 01-02-2013 CrysAlis171 .NET)
(compiled Feb  1 2013,16:14:44)
Empirical absorption correction using spherical harmonics,
 implemented in SCALE3 ABSPACK scaling algorithm.
;
_exptl_crystal_colour 'clear light colourless'
_exptl_crystal_density_diffrn 1.342
_exptl_crystal_description block
_exptl_crystal_F_000 1728
_exptl_crystal_size_max 0.24
_exptl_crystal_size_mid 0.17
_exptl_crystal_size_min 0.12
_refine_diff_density_max 0.433
_refine_diff_density_min -0.251
_refine_diff_density_rms 0.047
_refine_ls_extinction_method none
_refine_ls_goodness_of_fit_ref 1.032
_refine_ls_hydrogen_treatment constr
_refine_ls_matrix_type full
_refine_ls_number_parameters 264
_refine_ls_number_reflns 4002
_refine_ls_number_restraints 18
_refine_ls_restrained_S_all 1.057
_refine_ls_R_factor_all 0.1263
_refine_ls_R_factor_gt 0.0734
_refine_ls_shift/su_max 0.000
_refine_ls_shift/su_mean 0.000
_refine_ls_structure_factor_coef Fsqd
_refine_ls_weighting_details
;
 w=1/[\s^2^(Fo^2^)+(0.0833P)^2^+2.3392P]
 where P=(Fo^2^+2Fc^2^)/3
;
_refine_ls_weighting_scheme calc
_refine_ls_wR_factor_gt 0.1787
_refine_ls_wR_factor_ref 0.2196
_reflns_Friedel_coverage 0.000
_reflns_number_gt 2259
_reflns_number_total 4002
_reflns_threshold_expression 'I > 2\s(I)'
_cod_data_source_file c4ra13249a2.cif
_cod_data_source_block zhangjie0507
_cod_database_code 7218823
_shelxl_version_number 2013-2
_shelx_space_group_comment
;
The symmetry employed for this shelxl refinement is uniquely defined
by the following loop, which should always be used as a source of
symmetry information in preference to the above space-group names.
They are only intended as comments.
;
_reflns_odcompleteness_completeness 99.36
_reflns_odcompleteness_iscentric 1
_reflns_odcompleteness_theta 26.32
_olex2_refinement_description
;
1. Fixed Uiso
 At 1.2 times of:
  All C(H) groups, All C(H,H) groups
 At 1.5 times of:
  All C(H,H,H) groups
2. Uiso/Uaniso restraints and constraints
Uanis(C5) \\sim Ueq, Uanis(C8) \\sim Ueq, Uanis(C2) \\sim Ueq: with sigma of
0.01 and sigma for terminal atoms of 0.02
3.a Ternary CH refined with riding coordinates:
 C1(H1), C2(H2), C5(H5)
3.b Secondary CH2 refined with riding coordinates:
 C8(H8A,H8B), C15(H15A,H15B)
3.c Aromatic/amide H refined with riding coordinates:
 C3(H3), C4(H4), C10(H10), C11(H11), C13(H13), C18(H18), C19(H19), C21(H21),
 C22(H22)
3.d Idealised Me refined as rotating group:
 C16(H16A,H16B,H16C), C23(H23A,H23B,H23C)
;

loop_
_space_group_symop_operation_xyz
'x, y, z'
'-x+1/2, -y+1/2, z+1/2'
'x+1/2, -y+1/2, -z'
'-x, y, -z+1/2'
'-x, -y, -z'
'x-1/2, y-1/2, -z-1/2'
'-x-1/2, y-1/2, z'
'x, -y, z-1/2'

loop_
_atom_site_label
_atom_site_type_symbol
_atom_site_fract_x
_atom_site_fract_y
_atom_site_fract_z
_atom_site_U_iso_or_equiv
_atom_site_adp_type
_atom_site_occupancy
_atom_site_site_symmetry_order
_atom_site_calc_flag
_atom_site_refinement_flags_posn
_atom_site_refinement_flags_adp
S1 S 0.36407(5) 0.13722(11) 0.14982(5) 0.0698(4) Uani 1 1 d . .
F1 F 0.25510(13) -0.2141(4) 0.33447(14) 0.1126(10) Uani 1 1 d . .
O1 O 0.56875(15) 0.1243(5) 0.10287(18) 0.1073(11) Uani 1 1 d . .
O2 O 0.40611(14) 0.2175(3) 0.11152(16) 0.0909(10) Uani 1 1 d . .
O3 O 0.33753(14) 0.2140(3) 0.20334(14) 0.0813(9) Uani 1 1 d . .
N1 N 0.39719(14) -0.0210(3) 0.18088(15) 0.0610(8) Uani 1 1 d . .
C1 C 0.48776(19) -0.0459(5) 0.1046(2) 0.0742(11) Uani 1 1 d . .
H1 H 0.4713 0.0104 0.0675 0.089 Uiso 1 1 calc R .
C2 C 0.5244(2) -0.1861(6) 0.0787(2) 0.0899(14) Uani 1 1 d . U
H2 H 0.5592 -0.1494 0.0564 0.108 Uiso 1 1 calc R .
C3 C 0.4911(4) -0.2869(8) 0.0380(3) 0.121(2) Uani 1 1 d . .
H3 H 0.4883 -0.2733 -0.0067 0.145 Uiso 1 1 calc R .
C4 C 0.4675(3) -0.3886(10) 0.0659(4) 0.132(2) Uani 1 1 d . .
H4 H 0.4452 -0.4644 0.0454 0.158 Uiso 1 1 calc R .
C5 C 0.4765(3) -0.3844(5) 0.1352(3) 0.118(2) Uani 1 1 d . U
H5 H 0.4749 -0.4866 0.1568 0.141 Uiso 1 1 calc R .
C6 C 0.4330(2) -0.2633(4) 0.1606(2) 0.0778(13) Uani 1 1 d . .
C7 C 0.43925(19) -0.1107(4) 0.14507(19) 0.0668(11) Uani 1 1 d . .
C8 C 0.5396(2) -0.3021(7) 0.1351(3) 0.1100(19) Uani 1 1 d . U
H8A H 0.5484 -0.2491 0.1755 0.132 Uiso 1 1 calc R .
H8B H 0.5704 -0.3741 0.1238 0.132 Uiso 1 1 calc R .
C9 C 0.38584(19) -0.2795(4) 0.20563(18) 0.0635(10) Uani 1 1 d . .
C10 C 0.3627(2) -0.4073(5) 0.23800(19) 0.0735(12) Uani 1 1 d . .
H10 H 0.3770 -0.5075 0.2306 0.088 Uiso 1 1 calc R .
C11 C 0.3187(2) -0.3836(5) 0.2810(2) 0.0781(13) Uani 1 1 d . .
H11 H 0.3027 -0.4676 0.3034 0.094 Uiso 1 1 calc R .
C12 C 0.29857(18) -0.2348(6) 0.2907(2) 0.0738(12) Uani 1 1 d . .
C13 C 0.31966(18) -0.1038(5) 0.26094(19) 0.0695(11) Uani 1 1 d . .
H13 H 0.3050 -0.0044 0.2691 0.083 Uiso 1 1 calc R .
C14 C 0.36434(17) -0.1294(4) 0.21793(18) 0.0583(9) Uani 1 1 d . .
C15 C 0.5247(2) 0.0672(6) 0.1438(2) 0.0813(12) Uani 1 1 d . .
H15A H 0.5013 0.1532 0.1597 0.098 Uiso 1 1 calc R .
H15B H 0.5415 0.0137 0.1809 0.098 Uiso 1 1 calc R .
C16 C 0.6027(2) 0.2397(7) 0.1322(3) 0.1175(19) Uani 1 1 d . .
H16A H 0.6271 0.2874 0.1002 0.176 Uiso 1 1 calc GR .
H16B H 0.6261 0.1930 0.1655 0.176 Uiso 1 1 calc GR .
H16C H 0.5781 0.3179 0.1512 0.176 Uiso 1 1 calc GR .
C17 C 0.30995(18) 0.0634(4) 0.09918(18) 0.0616(10) Uani 1 1 d . .
C18 C 0.3242(2) -0.0100(6) 0.0410(2) 0.0860(13) Uani 1 1 d . .
H18 H 0.3626 -0.0226 0.0291 0.103 Uiso 1 1 calc R .
C19 C 0.2806(2) -0.0639(6) 0.0011(2) 0.0878(14) Uani 1 1 d . .
H19 H 0.2903 -0.1142 -0.0374 0.105 Uiso 1 1 calc R .
C20 C 0.2232(2) -0.0454(5) 0.01683(19) 0.0723(11) Uani 1 1 d . .
C21 C 0.2110(2) 0.0250(6) 0.0749(2) 0.0816(13) Uani 1 1 d . .
H21 H 0.1726 0.0362 0.0871 0.098 Uiso 1 1 calc R .
C22 C 0.25307(19) 0.0796(5) 0.1156(2) 0.0737(11) Uani 1 1 d . .
H22 H 0.2430 0.1277 0.1545 0.088 Uiso 1 1 calc R .
C23 C 0.1766(2) -0.1037(6) -0.0274(2) 0.0992(16) Uani 1 1 d . .
H23A H 0.1712 -0.0305 -0.0623 0.149 Uiso 1 1 calc GR .
H23B H 0.1413 -0.1143 -0.0035 0.149 Uiso 1 1 calc GR .
H23C H 0.1875 -0.2037 -0.0449 0.149 Uiso 1 1 calc GR .

loop_
_atom_site_aniso_label
_atom_site_aniso_U_11
_atom_site_aniso_U_22
_atom_site_aniso_U_33
_atom_site_aniso_U_23
_atom_site_aniso_U_13
_atom_site_aniso_U_12
S1 0.0792(7) 0.0421(5) 0.0882(7) 0.0050(5) -0.0057(6) -0.0027(5)
F1 0.0884(18) 0.135(2) 0.115(2) 0.0446(19) 0.0244(19) 0.0075(19)
O1 0.090(2) 0.119(3) 0.113(2) 0.011(2) 0.009(2) -0.032(2)
O2 0.087(2) 0.0585(17) 0.127(2) 0.0348(17) 0.002(2) -0.0116(16)
O3 0.101(2) 0.0502(14) 0.0924(18) -0.0156(14) -0.0110(19) 0.0094(15)
N1 0.069(2) 0.0416(15) 0.0728(18) 0.0017(14) -0.0050(18) -0.0043(15)
C1 0.078(3) 0.070(3) 0.075(2) 0.011(2) 0.002(2) -0.003(2)
C2 0.093(3) 0.083(3) 0.093(3) -0.008(3) 0.019(3) 0.005(3)
C3 0.163(7) 0.103(4) 0.097(4) -0.012(4) -0.008(5) -0.009(4)
C4 0.122(5) 0.134(6) 0.139(6) -0.046(5) 0.006(5) -0.008(5)
C5 0.188(6) 0.053(3) 0.112(4) -0.008(3) 0.062(4) 0.010(3)
C6 0.104(3) 0.046(2) 0.083(3) -0.0026(19) 0.015(3) -0.002(2)
C7 0.076(3) 0.051(2) 0.073(2) -0.0001(19) 0.001(2) -0.005(2)
C8 0.094(3) 0.136(4) 0.100(3) -0.040(3) -0.027(3) 0.068(3)
C9 0.083(3) 0.0436(19) 0.064(2) -0.0013(17) -0.008(2) -0.0071(19)
C10 0.095(3) 0.049(2) 0.076(2) 0.005(2) -0.009(3) -0.015(2)
C11 0.079(3) 0.075(3) 0.081(3) 0.022(2) -0.019(3) -0.023(2)
C12 0.061(3) 0.090(3) 0.070(2) 0.020(2) -0.003(2) -0.004(2)
C13 0.064(2) 0.065(2) 0.079(2) 0.006(2) -0.007(2) 0.001(2)
C14 0.066(2) 0.0478(19) 0.061(2) 0.0053(17) -0.011(2) -0.0058(18)
C15 0.076(3) 0.079(3) 0.089(3) 0.009(2) 0.002(3) -0.008(3)
C16 0.086(3) 0.102(4) 0.164(5) 0.003(4) -0.003(4) -0.026(3)
C17 0.071(3) 0.049(2) 0.065(2) 0.0061(17) -0.002(2) 0.0047(19)
C18 0.081(3) 0.095(3) 0.083(3) -0.009(3) 0.018(3) 0.012(3)
C19 0.098(4) 0.098(3) 0.068(2) -0.018(2) -0.003(3) 0.010(3)
C20 0.088(3) 0.067(3) 0.062(2) 0.006(2) -0.005(2) 0.003(2)
C21 0.069(3) 0.107(3) 0.069(2) -0.004(2) -0.004(2) 0.002(3)
C22 0.069(3) 0.085(3) 0.067(2) -0.005(2) 0.004(2) 0.007(2)
C23 0.115(4) 0.108(4) 0.074(3) -0.001(3) -0.022(3) -0.006(3)

loop_
_atom_type_symbol
_atom_type_description
_atom_type_scat_dispersion_real
_atom_type_scat_dispersion_imag
_atom_type_scat_source
C C 0.0033 0.0016 'International Tables Vol C Tables 4.2.6.8 and 6.1.1.4'
H H 0.0000 0.0000 'International Tables Vol C Tables 4.2.6.8 and 6.1.1.4'
N N 0.0061 0.0033 'International Tables Vol C Tables 4.2.6.8 and 6.1.1.4'
O O 0.0106 0.0060 'International Tables Vol C Tables 4.2.6.8 and 6.1.1.4'
S S 0.1246 0.1234 'International Tables Vol C Tables 4.2.6.8 and 6.1.1.4'
F F 0.0171 0.0103 'International Tables Vol C Tables 4.2.6.8 and 6.1.1.4'

loop_
_geom_angle_atom_site_label_1
_geom_angle_atom_site_label_2
_geom_angle_atom_site_label_3
_geom_angle
O2 S1 N1 106.53(17)
O2 S1 C17 109.43(19)
O3 S1 O2 120.09(19)
O3 S1 N1 105.84(16)
O3 S1 C17 108.57(19)
N1 S1 C17 105.36(16)
C16 O1 C15 113.1(4)
C7 N1 S1 122.7(3)
C14 N1 S1 118.9(3)
C14 N1 C7 106.9(3)
C2 C1 H1 108.7
C7 C1 H1 108.7
C7 C1 C2 108.3(3)
C7 C1 C15 111.1(3)
C15 C1 H1 108.7
C15 C1 C2 111.2(4)
C1 C2 H2 111.3
C1 C2 C8 110.7(4)
C3 C2 C1 111.6(5)
C3 C2 H2 111.3
C3 C2 C8 100.1(4)
C8 C2 H2 111.3
C2 C3 H3 122.9
C4 C3 C2 114.1(6)
C4 C3 H3 122.9
C3 C4 H4 123.3
C3 C4 C5 113.5(7)
C5 C4 H4 123.3
C4 C5 H5 114.9
C4 C5 C6 105.0(6)
C4 C5 C8 98.0(5)
C6 C5 H5 114.9
C6 C5 C8 107.5(4)
C8 C5 H5 114.9
C7 C6 C5 119.8(4)
C7 C6 C9 109.1(4)
C9 C6 C5 130.8(4)
N1 C7 C1 126.4(3)
C6 C7 N1 108.5(4)
C6 C7 C1 124.6(4)
C2 C8 C5 94.1(4)
C2 C8 H8A 112.9
C2 C8 H8B 112.9
C5 C8 H8A 112.9
C5 C8 H8B 112.9
H8A C8 H8B 110.3
C10 C9 C6 132.7(4)
C10 C9 C14 119.8(4)
C14 C9 C6 107.4(3)
C9 C10 H10 120.5
C11 C10 C9 118.9(4)
C11 C10 H10 120.5
C10 C11 H11 120.4
C10 C11 C12 119.1(4)
C12 C11 H11 120.4
F1 C12 C11 118.0(4)
F1 C12 C13 117.1(4)
C13 C12 C11 124.9(4)
C12 C13 H13 122.4
C12 C13 C14 115.3(4)
C14 C13 H13 122.4
C9 C14 N1 108.0(3)
C13 C14 N1 130.1(3)
C13 C14 C9 121.9(3)
O1 C15 C1 108.0(4)
O1 C15 H15A 110.1
O1 C15 H15B 110.1
C1 C15 H15A 110.1
C1 C15 H15B 110.1
H15A C15 H15B 108.4
O1 C16 H16A 109.5
O1 C16 H16B 109.5
O1 C16 H16C 109.5
H16A C16 H16B 109.5
H16A C16 H16C 109.5
H16B C16 H16C 109.5
C18 C17 S1 120.4(3)
C22 C17 S1 120.5(3)
C22 C17 C18 119.1(4)
C17 C18 H18 120.4
C19 C18 C17 119.3(4)
C19 C18 H18 120.4
C18 C19 H19 119.1
C20 C19 C18 121.9(4)
C20 C19 H19 119.1
C19 C20 C23 121.0(4)
C21 C20 C19 117.1(4)
C21 C20 C23 121.9(4)
C20 C21 H21 118.7
C20 C21 C22 122.6(4)
C22 C21 H21 118.7
C17 C22 C21 120.0(4)
C17 C22 H22 120.0
C21 C22 H22 120.0
C20 C23 H23A 109.5
C20 C23 H23B 109.5
C20 C23 H23C 109.5
H23A C23 H23B 109.5
H23A C23 H23C 109.5
H23B C23 H23C 109.5

loop_
_geom_bond_atom_site_label_1
_geom_bond_atom_site_label_2
_geom_bond_distance
S1 O2 1.429(3)
S1 O3 1.422(3)
S1 N1 1.680(3)
S1 C17 1.748(4)
F1 C12 1.363(5)
O1 C15 1.411(5)
O1 C16 1.398(6)
N1 C7 1.442(5)
N1 C14 1.421(4)
C1 H1 0.9800
C1 C2 1.561(6)
C1 C7 1.504(5)
C1 C15 1.522(6)
C2 H2 0.9800
C2 C3 1.428(8)
C2 C8 1.566(7)
C3 H3 0.9300
C3 C4 1.176(8)
C4 H4 0.9300
C4 C5 1.442(9)
C5 H5 0.9800
C5 C6 1.536(7)
C5 C8 1.623(8)
C6 C7 1.350(5)
C6 C9 1.438(6)
C8 H8A 0.9700
C8 H8B 0.9700
C9 C10 1.386(5)
C9 C14 1.398(5)
C10 H10 0.9300
C10 C11 1.365(6)
C11 H11 0.9300
C11 C12 1.369(6)
C12 C13 1.365(6)
C13 H13 0.9300
C13 C14 1.380(5)
C15 H15A 0.9700
C15 H15B 0.9700
C16 H16A 0.9600
C16 H16B 0.9600
C16 H16C 0.9600
C17 C18 1.391(5)
C17 C22 1.368(5)
C18 H18 0.9300
C18 C19 1.380(6)
C19 H19 0.9300
C19 C20 1.378(6)
C20 C21 1.367(5)
C20 C23 1.498(6)
C21 H21 0.9300
C21 C22 1.368(6)
C22 H22 0.9300
C23 H23A 0.9600
C23 H23B 0.9600
C23 H23C 0.9600

loop_
_geom_torsion_atom_site_label_1
_geom_torsion_atom_site_label_2
_geom_torsion_atom_site_label_3
_geom_torsion_atom_site_label_4
_geom_torsion
S1 N1 C7 C1 44.2(5)
S1 N1 C7 C6 -144.0(3)
S1 N1 C14 C9 144.9(3)
S1 N1 C14 C13 -36.8(5)
S1 C17 C18 C19 -178.4(4)
S1 C17 C22 C21 178.3(3)
F1 C12 C13 C14 178.8(3)
O2 S1 N1 C7 -37.2(3)
O2 S1 N1 C14 -175.8(3)
O2 S1 C17 C18 43.6(4)
O2 S1 C17 C22 -135.2(3)
O3 S1 N1 C7 -166.1(3)
O3 S1 N1 C14 55.3(3)
O3 S1 C17 C18 176.4(3)
O3 S1 C17 C22 -2.4(4)
N1 S1 C17 C18 -70.6(4)
N1 S1 C17 C22 110.6(3)
C1 C2 C3 C4 -89.7(8)
C1 C2 C8 C5 78.6(4)
C2 C1 C7 N1 176.4(4)
C2 C1 C7 C6 5.9(6)
C2 C1 C15 O1 59.9(5)
C2 C3 C4 C5 1.8(11)
C3 C2 C8 C5 -39.3(5)
C3 C4 C5 C6 81.7(8)
C3 C4 C5 C8 -29.0(9)
C4 C5 C6 C7 -67.2(7)
C4 C5 C6 C9 119.1(6)
C4 C5 C8 C2 39.7(5)
C5 C6 C7 N1 -173.4(4)
C5 C6 C7 C1 -1.4(7)
C5 C6 C9 C10 -3.4(8)
C5 C6 C9 C14 173.0(5)
C6 C5 C8 C2 -68.9(5)
C6 C9 C10 C11 176.7(4)
C6 C9 C14 N1 0.4(4)
C6 C9 C14 C13 -178.1(3)
C7 N1 C14 C9 0.5(4)
C7 N1 C14 C13 178.8(4)
C7 C1 C2 C3 61.9(5)
C7 C1 C2 C8 -48.7(5)
C7 C1 C15 O1 -179.4(4)
C7 C6 C9 C10 -177.6(4)
C7 C6 C9 C14 -1.2(5)
C8 C2 C3 C4 27.6(8)
C8 C5 C6 C7 36.4(7)
C8 C5 C6 C9 -137.3(5)
C9 C6 C7 N1 1.5(5)
C9 C6 C7 C1 173.5(4)
C9 C10 C11 C12 0.3(6)
C10 C9 C14 N1 177.4(3)
C10 C9 C14 C13 -1.1(6)
C10 C11 C12 F1 -179.2(3)
C10 C11 C12 C13 -0.9(7)
C11 C12 C13 C14 0.5(6)
C12 C13 C14 N1 -177.6(4)
C12 C13 C14 C9 0.5(5)
C14 N1 C7 C1 -173.0(4)
C14 N1 C7 C6 -1.2(4)
C14 C9 C10 C11 0.7(6)
C15 C1 C2 C3 -175.8(4)
C15 C1 C2 C8 73.6(5)
C15 C1 C7 N1 54.1(5)
C15 C1 C7 C6 -116.5(5)
C16 O1 C15 C1 175.0(4)
C17 S1 N1 C7 79.0(3)
C17 S1 N1 C14 -59.6(3)
C17 C18 C19 C20 0.9(7)
C18 C17 C22 C21 -0.5(6)
C18 C19 C20 C21 -1.9(7)
C18 C19 C20 C23 179.5(4)
C19 C20 C21 C22 1.8(7)
C20 C21 C22 C17 -0.6(7)
C22 C17 C18 C19 0.4(6)
C23 C20 C21 C22 -179.6(4)
